data_1516554
loop_
_publ_author_name
'Kumar, Amit'
'Johnson, Heather C.'
'Hooper, Thomas N.'
'Weller, Andrew S.'
'Algarra, Andr\'es G.'
'Macgregor, Stuart A.'

_publ_section_title
;
 Multiple metal-bound oligomers from Ir-catalysed dehydropolymerisation of
 H3B&#x00B7;NH3 as probed by experiment and computation
;
_journal_issue 6
_journal_name_full 'Chemical Science'
_journal_page_first 2546
_journal_paper_doi 10.1039/c4sc00735b
_journal_volume 5
_journal_year 2014
_chemical_formula_moiety 'C36 H82 B3 Ir1 N3 P2, C24 H12 B1 Cl8, 2(C5 H12)'
_chemical_formula_sum 'C70 H118 B4 Cl8 Ir N3 P2'
_chemical_formula_weight 1582.76
_chemical_name_systematic '[IrH2PCy3-trimer][BArCl]'
_space_group_IT_number 2
_symmetry_cell_setting triclinic
_symmetry_space_group_name_Hall '-P 1'
_symmetry_space_group_name_H-M 'P -1'
_atom_sites_solution_hydrogens difmap
_atom_sites_solution_primary direct
_audit_creation_date 14-01-30
_audit_creation_method CRYSTALS_ver_14.40
_cell_angle_alpha 99.5231(4)
_cell_angle_beta 98.2550(3)
_cell_angle_gamma 95.4001(3)
_cell_formula_units_Z 2
_cell_length_a 12.73770(10)
_cell_length_b 12.84910(10)
_cell_length_c 25.1406(2)
_cell_measurement_reflns_used 15803
_cell_measurement_temperature 150
_cell_measurement_theta_max 27
_cell_measurement_theta_min 5
_cell_volume 3986.57(5)
_computing_cell_refinement 'DENZO/SCALEPACK (Otwinowski & Minor, 1997)'
_computing_data_collection 'COLLECT (Nonius, 2001).'
_computing_data_reduction 'DENZO/SCALEPACK (Otwinowski & Minor, 1997)'
_computing_molecular_graphics 'CAMERON (Watkin et al., 1996)'
_computing_publication_material 'CRYSTALS (Betteridge et al., 2003)'
_computing_structure_refinement 'CRYSTALS (Betteridge et al., 2003)'
_computing_structure_solution 'SIR92 (Altomare et al., 1994)'
_diffrn_ambient_temperature 150
_diffrn_measured_fraction_theta_full 0.986
_diffrn_measured_fraction_theta_max 0.984
_diffrn_measurement_device Area
_diffrn_measurement_device_type 'Nonius KappaCCD'
_diffrn_measurement_method \w
_diffrn_radiation_monochromator graphite
_diffrn_radiation_type 'Mo K\a'
_diffrn_radiation_wavelength 0.71073
_diffrn_reflns_av_R_equivalents 0.030
_diffrn_reflns_limit_h_max 16
_diffrn_reflns_limit_h_min -15
_diffrn_reflns_limit_k_max 16
_diffrn_reflns_limit_k_min -16
_diffrn_reflns_limit_l_max 32
_diffrn_reflns_limit_l_min -32
_diffrn_reflns_number 58065
_diffrn_reflns_theta_full 25.314
_diffrn_reflns_theta_max 27.515
_diffrn_reflns_theta_min 5.110
_diffrn_standards_number 0
_exptl_absorpt_coefficient_mu 2.022
_exptl_absorpt_correction_T_max 1
_exptl_absorpt_correction_T_min 0.76735
_exptl_absorpt_correction_type multi-scan
_exptl_absorpt_process_details 'DENZO/SCALEPACK (Otwinowski & Minor, 1997)'
_exptl_crystal_colour white
_exptl_crystal_density_diffrn 1.318
_exptl_crystal_density_method 'not measured'
_exptl_crystal_description plate
_exptl_crystal_F_000 1644
_exptl_crystal_size_max 0.600
_exptl_crystal_size_mid 0.300
_exptl_crystal_size_min 0.060
_refine_diff_density_max 1.12
_refine_diff_density_min -1.01
_refine_ls_extinction_method None
_refine_ls_goodness_of_fit_ref 1.0098
_refine_ls_hydrogen_treatment mixed
_refine_ls_matrix_type full
_refine_ls_number_parameters 1075
_refine_ls_number_reflns 18071
_refine_ls_number_restraints 140
_refine_ls_R_factor_all 0.0438
_refine_ls_R_factor_gt 0.0353
_refine_ls_shift/su_max 0.0426278
_refine_ls_shift/su_mean 0.0006259
_refine_ls_structure_factor_coef Fsqd
_refine_ls_weighting_details
;
 Method= Modified Sheldrick 
 w=1/[\s^2^(F^2^) + ( 0.02P)^2^ + 8.77P] 
 ,where P=(max(Fo^2^,0) + 2Fc^2^)/3 
;
_refine_ls_weighting_scheme calc
_refine_ls_wR_factor_all 0.0795
_refine_ls_wR_factor_gt 0.0763
_refine_ls_wR_factor_ref 0.0795
_reflns_limit_h_max 16
_reflns_limit_h_min -16
_reflns_limit_k_max 16
_reflns_limit_k_min -16
_reflns_limit_l_max 32
_reflns_limit_l_min 0
_reflns_number_gt 16128
_reflns_number_total 18071
_reflns_threshold_expression I>2.0\s(I)
_oxford_diffrn_Wilson_B_factor 1.63
_oxford_diffrn_Wilson_scale 19.97
_oxford_refine_ls_r_factor_ref 0.0438
_oxford_refine_ls_scale 0.21142(6)
_oxford_reflns_number_all 18071
_oxford_reflns_threshold_expression_ref I>0.0\s(I)
_oxford_structure_analysis_title 'Compound X At 10:17 on 30/ 1'
_cod_data_source_file c4sc00735b2.cif
_cod_data_source_block Irtrimer
_cod_original_sg_symbol_H-M 'P -1 '
_cod_original_formula_sum 'C70 H118 B4 Cl8 Ir1 N3 P2'
_cod_database_code 1516554

loop_
_symmetry_equiv_pos_as_xyz
x,y,z
-x,-y,-z

loop_
_atom_site_label
_atom_site_type_symbol
_atom_site_fract_x
_atom_site_fract_y
_atom_site_fract_z
_atom_site_U_iso_or_equiv
_atom_site_occupancy
_atom_site_adp_type
_atom_site_refinement_flags_posn
H1 H 0.152(3) 0.548(3) 0.1568(17) 0.0500 1.0000 Uiso .
H2 H 0.082(3) 0.652(3) 0.1397(17) 0.0500 1.0000 Uiso .
H3 H 0.108(3) 0.574(3) 0.2539(17) 0.0500 1.0000 Uiso .
H4 H 0.030(3) 0.695(3) 0.2318(17) 0.0500 1.0000 Uiso .
H5 H -0.029(3) 0.612(3) 0.2801(17) 0.0500 1.0000 Uiso .
H6 H 0.078(4) 0.772(4) 0.3341(18) 0.0500 1.0000 Uiso .
H7 H 0.182(4) 0.749(3) 0.3176(17) 0.0500 1.0000 Uiso .
H8 H 0.156(3) 0.581(3) 0.3621(17) 0.0500 1.0000 Uiso .
H9 H 0.178(3) 0.704(3) 0.4082(17) 0.0500 1.0000 Uiso .
H10 H -0.033(4) 0.602(3) 0.3625(19) 0.0500 1.0000 Uiso .
H11 H -0.011(3) 0.698(4) 0.4022(18) 0.0500 1.0000 Uiso .
H12 H 0.011(3) 0.477(3) 0.4185(17) 0.0500 1.0000 Uiso .
H13 H -0.065(3) 0.578(3) 0.4557(17) 0.0500 1.0000 Uiso .
H14 H 0.094(3) 0.556(3) 0.5079(18) 0.0500 1.0000 Uiso .
H15 H 0.112(4) 0.663(4) 0.4952(18) 0.0500 1.0000 Uiso .
H16 H 0.157(4) 0.584(4) 0.4717(19) 0.0500 1.0000 Uiso .
B1 B 0.0490(3) 0.6484(3) 0.26998(14) 0.0264 1.0000 Uani .
B2 B 0.1267(4) 0.6552(4) 0.37372(16) 0.0348 1.0000 Uani .
B3 B 0.0049(4) 0.5596(3) 0.43583(17) 0.0378 1.0000 Uani .
B4 B 0.2843(3) 0.8744(3) 0.59510(15) 0.0251 1.0000 Uani .
Cl1 Cl 0.11351(7) 1.12640(8) 0.74313(4) 0.0422 1.0000 Uani .
Cl2 Cl 0.47169(7) 0.95493(7) 0.80511(3) 0.0363 1.0000 Uani .
Cl3 Cl 0.39997(8) 1.23241(7) 0.52356(4) 0.0404 1.0000 Uani .
Cl4 Cl 0.69701(7) 0.99316(8) 0.59443(4) 0.0403 1.0000 Uani .
Cl5 Cl 0.37968(9) 0.53294(9) 0.46922(4) 0.0564 1.0000 Uani .
Cl6 Cl 0.25779(10) 0.50016(8) 0.66321(5) 0.0536 1.0000 Uani .
Cl7 Cl -0.13207(8) 0.74907(10) 0.57768(5) 0.0567 1.0000 Uani .
Cl8 Cl 0.01448(8) 0.90992(7) 0.41408(3) 0.0385 1.0000 Uani .
C10 C -0.1712(2) 0.5403(2) 0.12996(12) 0.0225 1.0000 Uani .
C11 C -0.1527(3) 0.6139(3) 0.08889(14) 0.0254 1.0000 Uani .
C12 C -0.2533(3) 0.6624(3) 0.07036(14) 0.0287 1.0000 Uani .
C13 C -0.2915(3) 0.7239(3) 0.11936(14) 0.0315 1.0000 Uani .
C14 C -0.3148(3) 0.6514(3) 0.15943(15) 0.0338 1.0000 Uani .
C15 C -0.2163(3) 0.5992(3) 0.17829(14) 0.0286 1.0000 Uani .
C16 C -0.0878(3) 0.3971(2) 0.19919(13) 0.0256 1.0000 Uani .
C17 C 0.0045(3) 0.3511(3) 0.23008(15) 0.0325 1.0000 Uani .
C18 C -0.0348(4) 0.2956(3) 0.27415(16) 0.0392 1.0000 Uani .
C19 C -0.1269(4) 0.2099(3) 0.25001(17) 0.0423 1.0000 Uani .
C20 C -0.2178(3) 0.2529(3) 0.21777(17) 0.0410 1.0000 Uani .
C21 C -0.1791(3) 0.3092(3) 0.17385(15) 0.0333 1.0000 Uani .
C22 C -0.0174(3) 0.4038(3) 0.08974(12) 0.0238 1.0000 Uani .
C23 C 0.0667(3) 0.3288(3) 0.10093(14) 0.0277 1.0000 Uani .
C24 C 0.1080(3) 0.2854(3) 0.04853(16) 0.0371 1.0000 Uani .
C25 C 0.0163(3) 0.2280(3) 0.00450(16) 0.0399 1.0000 Uani .
C26 C -0.0722(3) 0.2977(3) -0.00515(14) 0.0349 1.0000 Uani .
C27 C -0.1114(3) 0.3422(3) 0.04793(13) 0.0281 1.0000 Uani .
C28 C 0.3089(2) 0.6908(3) 0.13062(13) 0.0239 1.0000 Uani .
C29 C 0.3882(3) 0.7720(3) 0.11349(14) 0.0307 1.0000 Uani .
C30 C 0.3977(3) 0.7358(3) 0.05341(15) 0.0384 1.0000 Uani .
C31 C 0.4289(3) 0.6241(4) 0.04146(16) 0.0419 1.0000 Uani .
C32 C 0.3583(3) 0.5444(3) 0.06310(15) 0.0362 1.0000 Uani .
C33 C 0.3515(3) 0.5822(3) 0.12368(14) 0.0284 1.0000 Uani .
C34 C 0.3604(2) 0.7294(2) 0.25473(12) 0.0234 1.0000 Uani .
C35 C 0.4683(3) 0.7892(3) 0.25159(14) 0.0283 1.0000 Uani .
C36 C 0.5453(3) 0.7993(3) 0.30519(15) 0.0336 1.0000 Uani .
C37 C 0.5586(3) 0.6919(3) 0.32068(16) 0.0401 1.0000 Uani .
C38 C 0.4514(3) 0.6316(3) 0.32365(16) 0.0399 1.0000 Uani .
C39 C 0.3739(3) 0.6205(3) 0.26978(16) 0.0363 1.0000 Uani .
C40 C 0.2382(3) 0.8695(2) 0.19845(13) 0.0234 1.0000 Uani .
C41 C 0.2026(3) 0.9203(3) 0.25140(15) 0.0340 1.0000 Uani .
C42 C 0.1948(4) 1.0394(3) 0.25290(18) 0.0487 1.0000 Uani .
C43 C 0.1206(4) 1.0578(3) 0.2039(2) 0.0498 1.0000 Uani .
C44 C 0.1543(4) 1.0066(3) 0.15084(18) 0.0424 1.0000 Uani .
C45 C 0.1606(3) 0.8876(3) 0.14917(15) 0.0321 1.0000 Uani .
C46 C 0.2841(2) 0.9296(2) 0.65911(12) 0.0225 1.0000 Uani .
C47 C 0.2084(2) 0.9964(2) 0.67379(13) 0.0235 1.0000 Uani .
C48 C 0.2132(3) 1.0468(2) 0.72719(13) 0.0259 1.0000 Uani .
C49 C 0.2932(3) 1.0359(3) 0.76884(13) 0.0280 1.0000 Uani .
C50 C 0.3686(3) 0.9711(2) 0.75388(13) 0.0256 1.0000 Uani .
C51 C 0.3657(3) 0.9193(3) 0.70108(13) 0.0252 1.0000 Uani .
C52 C 0.3758(3) 0.9533(3) 0.57662(12) 0.0251 1.0000 Uani .
C53 C 0.3526(3) 1.0471(3) 0.55799(13) 0.0267 1.0000 Uani .
C54 C 0.4333(3) 1.1189(3) 0.54874(13) 0.0295 1.0000 Uani .
C55 C 0.5400(3) 1.1041(3) 0.55937(13) 0.0311 1.0000 Uani .
C56 C 0.5625(3) 1.0129(3) 0.57877(13) 0.0298 1.0000 Uani .
C57 C 0.4838(3) 0.9382(3) 0.58648(13) 0.0267 1.0000 Uani .
C58 C 0.3108(3) 0.7511(3) 0.58933(13) 0.0272 1.0000 Uani .
C59 C 0.3458(3) 0.7013(3) 0.54234(15) 0.0315 1.0000 Uani .
C60 C 0.3505(3) 0.5921(3) 0.53243(16) 0.0388 1.0000 Uani .
C61 C 0.3259(3) 0.5285(3) 0.56898(17) 0.0418 1.0000 Uani .
C62 C 0.2931(3) 0.5778(3) 0.61592(16) 0.0385 1.0000 Uani .
C63 C 0.2853(3) 0.6857(3) 0.62612(15) 0.0324 1.0000 Uani .
C64 C 0.1642(2) 0.8635(2) 0.55924(12) 0.0239 1.0000 Uani .
C65 C 0.1427(3) 0.8883(3) 0.50688(13) 0.0273 1.0000 Uani .
C66 C 0.0382(3) 0.8732(3) 0.47861(13) 0.0308 1.0000 Uani .
C67 C -0.0477(3) 0.8311(3) 0.49887(15) 0.0349 1.0000 Uani .
C68 C -0.0266(3) 0.8035(3) 0.55013(15) 0.0341 1.0000 Uani .
C69 C 0.0764(3) 0.8184(3) 0.57950(14) 0.0302 1.0000 Uani .
C71 C 0.5134(9) 0.8383(10) -0.0655(3) 0.2037 1.0000 Uani D
C72 C 0.6169(8) 0.9233(8) -0.0498(3) 0.1758 1.0000 Uani D
C73 C 0.6644(7) 0.9291(7) 0.0064(3) 0.1615 1.0000 Uani D
C74 C 0.7629(7) 1.0012(7) 0.0181(3) 0.1689 1.0000 Uani D
C75 C 0.8178(7) 1.0123(6) 0.0818(4) 0.1635 1.0000 Uani D
C81 C 0.3725(9) 0.3124(6) 0.3454(4) 0.1651 1.0000 Uani D
C82 C 0.3165(7) 0.3292(6) 0.2894(4) 0.1829 1.0000 Uani D
C83 C 0.4259(7) 0.3257(6) 0.2627(3) 0.1910 1.0000 Uani D
C84 C 0.3704(9) 0.3279(9) 0.2011(4) 0.2334 1.0000 Uani D
C85 C 0.4780(12) 0.3518(9) 0.1821(4) 0.2336 1.0000 Uani D
Ir1 Ir 0.097916(9) 0.614374(9) 0.189114(5) 0.0176 1.0000 Uani .
P2 P 0.25444(6) 0.72682(6) 0.19554(3) 0.0194 1.0000 Uani .
P1 P -0.04624(6) 0.48588(6) 0.15314(3) 0.0196 1.0000 Uani .
N1 N 0.1111(3) 0.7182(2) 0.32383(11) 0.0307 1.0000 Uani .
N2 N 0.0131(3) 0.6313(3) 0.39102(12) 0.0337 1.0000 Uani .
N3 N 0.1049(3) 0.5969(3) 0.48206(15) 0.0429 1.0000 Uani .
H101 H -0.229(3) 0.486(3) 0.1111(14) 0.0269 1.0000 Uiso .
H111 H -0.101(3) 0.670(3) 0.1073(15) 0.0309 1.0000 Uiso .
H112 H -0.130(3) 0.575(3) 0.0562(15) 0.0309 1.0000 Uiso .
H121 H -0.238(3) 0.710(3) 0.0440(15) 0.0356 1.0000 Uiso .
H122 H -0.310(3) 0.610(3) 0.0510(15) 0.0356 1.0000 Uiso .
H131 H -0.351(3) 0.760(3) 0.1110(15) 0.0383 1.0000 Uiso .
H132 H -0.237(3) 0.783(3) 0.1393(16) 0.0383 1.0000 Uiso .
H141 H -0.336(3) 0.688(3) 0.1898(16) 0.0405 1.0000 Uiso .
H142 H -0.378(3) 0.594(3) 0.1411(16) 0.0405 1.0000 Uiso .
H152 H -0.162(3) 0.651(3) 0.1999(15) 0.0348 1.0000 Uiso .
H151 H -0.233(3) 0.547(3) 0.2008(15) 0.0348 1.0000 Uiso .
H161 H -0.110(3) 0.444(3) 0.2260(15) 0.0299 1.0000 Uiso .
H172 H 0.059(3) 0.400(3) 0.2451(16) 0.0398 1.0000 Uiso .
H171 H 0.029(3) 0.294(3) 0.2022(16) 0.0398 1.0000 Uiso .
H182 H -0.059(3) 0.348(3) 0.3037(17) 0.0477 1.0000 Uiso .
H181 H 0.023(3) 0.268(3) 0.2923(17) 0.0477 1.0000 Uiso .
H191 H -0.155(3) 0.178(3) 0.2779(18) 0.0499 1.0000 Uiso .
H192 H -0.100(3) 0.154(3) 0.2251(18) 0.0499 1.0000 Uiso .
H201 H -0.251(3) 0.299(3) 0.2419(18) 0.0500 1.0000 Uiso .
H202 H -0.280(4) 0.199(4) 0.2005(17) 0.0500 1.0000 Uiso .
H211 H -0.238(3) 0.338(3) 0.1534(16) 0.0412 1.0000 Uiso .
H212 H -0.157(3) 0.253(3) 0.1428(16) 0.0412 1.0000 Uiso .
H221 H 0.014(3) 0.456(3) 0.0737(14) 0.0284 1.0000 Uiso .
H232 H 0.123(3) 0.361(3) 0.1263(16) 0.0343 1.0000 Uiso .
H231 H 0.034(3) 0.267(3) 0.1165(15) 0.0343 1.0000 Uiso .
H241 H 0.142(3) 0.339(3) 0.0354(17) 0.0460 1.0000 Uiso .
H242 H 0.163(3) 0.240(3) 0.0580(16) 0.0460 1.0000 Uiso .
H252 H 0.044(3) 0.205(3) -0.0290(18) 0.0487 1.0000 Uiso .
H251 H -0.016(3) 0.165(3) 0.0156(17) 0.0487 1.0000 Uiso .
H262 H -0.049(3) 0.359(3) -0.0233(16) 0.0428 1.0000 Uiso .
H261 H -0.134(3) 0.252(3) -0.0306(16) 0.0428 1.0000 Uiso .
H271 H -0.164(3) 0.387(3) 0.0405(15) 0.0346 1.0000 Uiso .
H272 H -0.145(3) 0.284(3) 0.0639(15) 0.0346 1.0000 Uiso .
H281 H 0.245(3) 0.683(3) 0.1032(14) 0.0284 1.0000 Uiso .
H291 H 0.366(3) 0.840(3) 0.1188(15) 0.0378 1.0000 Uiso .
H292 H 0.460(3) 0.779(3) 0.1350(16) 0.0378 1.0000 Uiso .
H301 H 0.446(3) 0.783(3) 0.0431(17) 0.0459 1.0000 Uiso .
H302 H 0.330(4) 0.738(3) 0.0316(17) 0.0459 1.0000 Uiso .
H312 H 0.501(4) 0.622(3) 0.0584(17) 0.0499 1.0000 Uiso .
H311 H 0.427(3) 0.604(3) 0.0009(18) 0.0499 1.0000 Uiso .
H321 H 0.286(3) 0.534(3) 0.0405(17) 0.0442 1.0000 Uiso .
H322 H 0.384(3) 0.477(3) 0.0590(16) 0.0442 1.0000 Uiso .
H332 H 0.420(3) 0.588(3) 0.1439(15) 0.0343 1.0000 Uiso .
H331 H 0.303(3) 0.528(3) 0.1360(15) 0.0343 1.0000 Uiso .
H341 H 0.330(3) 0.772(3) 0.2876(14) 0.0282 1.0000 Uiso .
H351 H 0.458(3) 0.862(3) 0.2429(15) 0.0347 1.0000 Uiso .
H352 H 0.497(3) 0.751(3) 0.2224(16) 0.0347 1.0000 Uiso .
H362 H 0.612(3) 0.836(3) 0.3010(16) 0.0414 1.0000 Uiso .
H361 H 0.520(3) 0.843(3) 0.3349(17) 0.0414 1.0000 Uiso .
H371 H 0.606(3) 0.693(3) 0.3533(18) 0.0466 1.0000 Uiso .
H372 H 0.591(3) 0.650(3) 0.2948(18) 0.0466 1.0000 Uiso .
H381 H 0.419(3) 0.669(3) 0.3532(18) 0.0494 1.0000 Uiso .
H382 H 0.461(3) 0.562(4) 0.3307(17) 0.0494 1.0000 Uiso .
H392 H 0.305(3) 0.579(3) 0.2698(16) 0.0451 1.0000 Uiso .
H391 H 0.404(3) 0.576(3) 0.2402(17) 0.0451 1.0000 Uiso .
H401 H 0.308(3) 0.904(3) 0.1950(14) 0.0279 1.0000 Uiso .
H411 H 0.246(3) 0.915(3) 0.2821(17) 0.0420 1.0000 Uiso .
H412 H 0.127(3) 0.883(3) 0.2532(16) 0.0420 1.0000 Uiso .
H422 H 0.170(4) 1.072(4) 0.286(2) 0.0600 1.0000 Uiso .
H421 H 0.268(4) 1.076(4) 0.2522(19) 0.0600 1.0000 Uiso .
H431 H 0.118(4) 1.125(4) 0.2021(19) 0.0612 1.0000 Uiso .
H432 H 0.049(4) 1.026(4) 0.2050(19) 0.0612 1.0000 Uiso .
H442 H 0.225(4) 1.039(3) 0.1467(18) 0.0529 1.0000 Uiso .
H441 H 0.103(4) 1.014(3) 0.1211(18) 0.0529 1.0000 Uiso .
H451 H 0.089(3) 0.846(3) 0.1494(16) 0.0397 1.0000 Uiso .
H452 H 0.181(3) 0.855(3) 0.1148(17) 0.0397 1.0000 Uiso .
H471 H 0.156(3) 1.004(3) 0.6495(15) 0.0279 1.0000 Uiso .
H491 H 0.299(3) 1.078(3) 0.8072(15) 0.0333 1.0000 Uiso .
H511 H 0.419(3) 0.878(3) 0.6927(14) 0.0303 1.0000 Uiso .
H531 H 0.282(3) 1.064(3) 0.5539(15) 0.0317 1.0000 Uiso .
H551 H 0.590(3) 1.155(3) 0.5523(15) 0.0369 1.0000 Uiso .
H571 H 0.506(3) 0.875(3) 0.5975(15) 0.0321 1.0000 Uiso .
H591 H 0.356(3) 0.741(3) 0.5138(16) 0.0380 1.0000 Uiso .
H611 H 0.327(3) 0.453(3) 0.5628(17) 0.0494 1.0000 Uiso .
H631 H 0.258(3) 0.709(3) 0.6575(16) 0.0389 1.0000 Uiso .
H651 H 0.201(3) 0.916(3) 0.4882(15) 0.0336 1.0000 Uiso .
H671 H -0.117(3) 0.826(3) 0.4813(16) 0.0407 1.0000 Uiso .
H691 H 0.086(3) 0.797(3) 0.6117(16) 0.0361 1.0000 Uiso .
H711 H 0.4761 0.8317 -0.1037 0.2265 1.0000 Uiso .
H712 H 0.4561 0.8576 -0.0438 0.2265 1.0000 Uiso .
H713 H 0.5241 0.7675 -0.0610 0.2265 1.0000 Uiso .
H721 H 0.5960 0.9890 -0.0570 0.1953 1.0000 Uiso .
H722 H 0.6640 0.8989 -0.0742 0.1953 1.0000 Uiso .
H731 H 0.6148 0.9548 0.0297 0.1819 1.0000 Uiso .
H732 H 0.6777 0.8602 0.0129 0.1819 1.0000 Uiso .
H741 H 0.7485 1.0704 0.0116 0.1897 1.0000 Uiso .
H742 H 0.8114 0.9758 -0.0051 0.1897 1.0000 Uiso .
H751 H 0.8856 1.0603 0.0903 0.1802 1.0000 Uiso .
H752 H 0.7740 1.0396 0.1070 0.1802 1.0000 Uiso .
H753 H 0.8369 0.9450 0.0903 0.1802 1.0000 Uiso .
H811 H 0.3213 0.3110 0.3710 0.1845 1.0000 Uiso .
H812 H 0.4275 0.3690 0.3614 0.1845 1.0000 Uiso .
H813 H 0.4017 0.2468 0.3429 0.1845 1.0000 Uiso .
H821 H 0.2871 0.3950 0.2903 0.2086 1.0000 Uiso .
H822 H 0.2613 0.2728 0.2717 0.2086 1.0000 Uiso .
H831 H 0.4776 0.3865 0.2776 0.2156 1.0000 Uiso .
H832 H 0.4592 0.2632 0.2658 0.2156 1.0000 Uiso .
H841 H 0.3252 0.3821 0.1982 0.2658 1.0000 Uiso .
H842 H 0.3321 0.2613 0.1823 0.2658 1.0000 Uiso .
H851 H 0.4679 0.3582 0.1435 0.2657 1.0000 Uiso .
H852 H 0.5161 0.4183 0.2019 0.2657 1.0000 Uiso .
H853 H 0.5230 0.2975 0.1860 0.2657 1.0000 Uiso .

loop_
_atom_site_aniso_label
_atom_site_aniso_U_11
_atom_site_aniso_U_22
_atom_site_aniso_U_33
_atom_site_aniso_U_23
_atom_site_aniso_U_13
_atom_site_aniso_U_12
B1 0.0297(19) 0.0308(19) 0.0190(17) 0.0011(14) 0.0093(14) 0.0038(15)
B2 0.040(2) 0.038(2) 0.0244(19) 0.0019(16) 0.0058(17) 0.0002(18)
B3 0.048(3) 0.031(2) 0.031(2) 0.0073(17) 0.0008(19) -0.0053(18)
B4 0.0251(18) 0.0230(17) 0.0279(18) 0.0071(14) 0.0022(14) 0.0053(14)
Cl1 0.0395(5) 0.0427(5) 0.0413(5) -0.0091(4) 0.0085(4) 0.0163(4)
Cl2 0.0372(5) 0.0388(5) 0.0293(4) 0.0093(3) -0.0069(3) -0.0008(4)
Cl3 0.0551(6) 0.0302(4) 0.0380(5) 0.0113(4) 0.0079(4) 0.0059(4)
Cl4 0.0265(4) 0.0604(6) 0.0332(4) 0.0084(4) 0.0036(3) 0.0043(4)
Cl5 0.0617(7) 0.0529(6) 0.0482(6) -0.0180(5) 0.0128(5) 0.0173(5)
Cl6 0.0744(7) 0.0309(5) 0.0602(6) 0.0195(5) 0.0096(6) 0.0114(5)
Cl7 0.0287(5) 0.0809(8) 0.0624(7) 0.0240(6) 0.0075(5) -0.0039(5)
Cl8 0.0494(5) 0.0376(5) 0.0261(4) 0.0034(3) -0.0058(4) 0.0162(4)
C10 0.0195(15) 0.0245(16) 0.0233(15) 0.0027(12) 0.0062(12) 0.0003(12)
C11 0.0246(16) 0.0266(16) 0.0262(16) 0.0049(13) 0.0078(13) 0.0044(13)
C12 0.0234(16) 0.0345(18) 0.0296(17) 0.0064(14) 0.0056(14) 0.0073(14)
C13 0.0269(17) 0.0346(19) 0.0313(18) -0.0002(15) 0.0022(14) 0.0108(15)
C14 0.0254(17) 0.047(2) 0.0305(18) 0.0007(16) 0.0109(14) 0.0126(16)
C15 0.0265(17) 0.0351(19) 0.0246(16) 0.0019(14) 0.0082(13) 0.0061(14)
C16 0.0333(17) 0.0209(15) 0.0233(15) 0.0020(12) 0.0097(13) 0.0024(13)
C17 0.038(2) 0.0272(18) 0.0340(19) 0.0110(15) 0.0062(16) 0.0009(15)
C18 0.053(2) 0.034(2) 0.034(2) 0.0140(16) 0.0105(18) 0.0053(17)
C19 0.062(3) 0.031(2) 0.040(2) 0.0146(17) 0.023(2) 0.0011(18)
C20 0.049(2) 0.035(2) 0.041(2) 0.0120(17) 0.0171(19) -0.0079(18)
C21 0.039(2) 0.0293(18) 0.0314(18) 0.0062(15) 0.0109(15) -0.0071(15)
C22 0.0259(16) 0.0233(15) 0.0221(15) 0.0033(12) 0.0059(12) 0.0001(12)
C23 0.0295(17) 0.0273(17) 0.0258(16) -0.0005(13) 0.0062(14) 0.0075(14)
C24 0.037(2) 0.037(2) 0.036(2) -0.0016(16) 0.0119(16) 0.0101(16)
C25 0.049(2) 0.036(2) 0.033(2) -0.0062(16) 0.0147(17) 0.0063(17)
C26 0.036(2) 0.040(2) 0.0246(17) -0.0043(15) 0.0072(15) 0.0004(16)
C27 0.0269(17) 0.0328(18) 0.0218(16) -0.0023(13) 0.0042(13) 0.0015(14)
C28 0.0192(15) 0.0302(17) 0.0218(15) 0.0026(12) 0.0057(12) 0.0008(12)
C29 0.0268(17) 0.0353(19) 0.0292(17) 0.0041(14) 0.0078(14) -0.0028(14)
C30 0.0305(19) 0.056(2) 0.0286(18) 0.0072(17) 0.0116(15) -0.0033(17)
C31 0.0293(19) 0.066(3) 0.0264(18) -0.0062(17) 0.0102(15) 0.0039(18)
C32 0.0320(19) 0.040(2) 0.0333(19) -0.0068(16) 0.0072(15) 0.0071(16)
C33 0.0239(16) 0.0335(18) 0.0271(17) -0.0018(14) 0.0080(14) 0.0071(14)
C34 0.0205(15) 0.0266(16) 0.0215(15) 0.0031(12) 0.0002(12) 0.0023(12)
C35 0.0215(16) 0.0374(19) 0.0240(16) 0.0040(14) 0.0019(13) -0.0002(14)
C36 0.0251(17) 0.043(2) 0.0292(18) 0.0082(15) -0.0027(14) -0.0033(15)
C37 0.034(2) 0.052(2) 0.0314(19) 0.0038(17) -0.0064(16) 0.0144(17)
C38 0.045(2) 0.035(2) 0.038(2) 0.0134(17) -0.0058(17) 0.0047(17)
C39 0.040(2) 0.0254(18) 0.039(2) 0.0068(15) -0.0068(17) 0.0012(15)
C40 0.0227(15) 0.0220(15) 0.0245(15) 0.0025(12) 0.0031(12) 0.0017(12)
C41 0.047(2) 0.0288(18) 0.0271(18) 0.0027(14) 0.0095(16) 0.0081(16)
C42 0.074(3) 0.029(2) 0.044(2) -0.0002(17) 0.014(2) 0.017(2)
C43 0.061(3) 0.030(2) 0.065(3) 0.012(2) 0.017(2) 0.021(2)
C44 0.053(2) 0.030(2) 0.048(2) 0.0162(17) 0.004(2) 0.0117(18)
C45 0.0351(19) 0.0276(18) 0.0331(19) 0.0077(14) -0.0007(15) 0.0066(15)
C46 0.0238(15) 0.0196(14) 0.0248(15) 0.0053(12) 0.0055(12) 0.0017(12)
C47 0.0204(15) 0.0241(16) 0.0250(16) 0.0043(12) 0.0018(12) 0.0017(12)
C48 0.0267(16) 0.0209(15) 0.0303(17) 0.0011(12) 0.0100(13) 0.0018(12)
C49 0.0337(18) 0.0239(16) 0.0240(16) 0.0001(13) 0.0066(14) -0.0037(13)
C50 0.0261(16) 0.0252(16) 0.0249(16) 0.0078(13) 0.0010(13) -0.0010(13)
C51 0.0245(16) 0.0252(16) 0.0262(16) 0.0047(13) 0.0048(13) 0.0033(13)
C52 0.0297(17) 0.0282(16) 0.0175(14) 0.0028(12) 0.0043(12) 0.0054(13)
C53 0.0295(17) 0.0283(17) 0.0210(15) 0.0005(12) 0.0041(13) 0.0044(13)
C54 0.0401(19) 0.0271(17) 0.0200(15) 0.0029(13) 0.0028(14) 0.0038(14)
C55 0.0348(19) 0.0361(19) 0.0195(15) 0.0008(14) 0.0054(14) -0.0042(15)
C56 0.0255(16) 0.0402(19) 0.0218(16) 0.0017(14) 0.0021(13) 0.0041(14)
C57 0.0284(17) 0.0318(17) 0.0198(15) 0.0021(13) 0.0053(13) 0.0059(14)
C58 0.0250(16) 0.0265(16) 0.0285(16) 0.0012(13) 0.0029(13) 0.0045(13)
C59 0.0293(17) 0.0318(18) 0.0311(18) -0.0011(14) 0.0032(14) 0.0069(14)
C60 0.037(2) 0.036(2) 0.039(2) -0.0076(16) 0.0031(16) 0.0124(16)
C61 0.044(2) 0.0251(18) 0.052(2) -0.0035(17) 0.0017(18) 0.0127(16)
C62 0.041(2) 0.0288(18) 0.047(2) 0.0086(16) 0.0035(17) 0.0099(15)
C63 0.0378(19) 0.0277(17) 0.0324(18) 0.0041(14) 0.0047(15) 0.0106(15)
C64 0.0263(16) 0.0217(15) 0.0223(15) -0.0009(12) 0.0024(12) 0.0066(12)
C65 0.0336(18) 0.0239(16) 0.0235(16) 0.0001(12) 0.0034(13) 0.0081(13)
C66 0.0390(19) 0.0262(17) 0.0249(16) 0.0001(13) -0.0024(14) 0.0112(14)
C67 0.0285(18) 0.0338(19) 0.037(2) -0.0014(15) -0.0053(15) 0.0081(15)
C68 0.0280(17) 0.0348(19) 0.0383(19) 0.0034(15) 0.0058(15) 0.0027(14)
C69 0.0323(18) 0.0290(17) 0.0286(17) 0.0045(14) 0.0026(14) 0.0051(14)
C71 0.286(11) 0.209(10) 0.165(8) 0.108(7) 0.091(8) 0.063(8)
C72 0.236(9) 0.191(8) 0.166(6) 0.120(6) 0.113(6) 0.082(6)
C73 0.222(8) 0.129(6) 0.190(6) 0.102(5) 0.114(6) 0.059(5)
C74 0.231(8) 0.104(5) 0.215(7) 0.068(6) 0.125(7) 0.035(5)
C75 0.276(10) 0.062(4) 0.181(7) 0.024(5) 0.136(7) 0.008(5)
C81 0.245(10) 0.048(4) 0.180(8) 0.007(5) -0.001(7) -0.015(5)
C82 0.248(9) 0.040(3) 0.234(8) 0.011(5) -0.022(7) 0.004(5)
C83 0.302(10) 0.041(3) 0.209(8) -0.023(5) 0.011(8) 0.041(6)
C84 0.357(12) 0.061(5) 0.246(8) -0.009(6) -0.040(9) 0.042(8)
C85 0.358(14) 0.087(6) 0.227(10) -0.007(6) -0.044(10) 0.086(9)
Ir1 0.01729(6) 0.01820(6) 0.01674(6) 0.00098(4) 0.00438(4) 0.00073(4)
P2 0.0170(4) 0.0206(4) 0.0195(4) 0.0014(3) 0.0032(3) 0.0007(3)
P1 0.0205(4) 0.0177(4) 0.0204(4) 0.0018(3) 0.0059(3) -0.0001(3)
N1 0.0366(17) 0.0314(16) 0.0214(14) -0.0007(12) 0.0067(12) -0.0031(13)
N2 0.0417(18) 0.0332(16) 0.0242(15) 0.0044(12) 0.0026(13) -0.0007(13)
N3 0.048(2) 0.045(2) 0.0350(18) 0.0160(16) 0.0016(15) -0.0045(17)

loop_
_atom_type_symbol
_atom_type_scat_dispersion_real
_atom_type_scat_dispersion_imag
_atom_type_scat_Cromer_Mann_a1
_atom_type_scat_Cromer_Mann_b1
_atom_type_scat_Cromer_Mann_a2
_atom_type_scat_Cromer_Mann_b2
_atom_type_scat_Cromer_Mann_a3
_atom_type_scat_Cromer_Mann_b3
_atom_type_scat_Cromer_Mann_a4
_atom_type_scat_Cromer_Mann_b4
_atom_type_scat_Cromer_Mann_c
_atom_type_scat_source
Ir -1.4442 7.9887 27.3049 1.5928 16.7296 8.8655 15.6115 0.4179 5.8338 45.0011 11.4722 'International Tables Vol C 4.2.6.8 and 6.1.1.4'
P 0.1023 0.0942 6.4345 1.9067 4.1791 27.1570 1.7800 0.5260 1.4908 68.1645 1.1149 'International Tables Vol C 4.2.6.8 and 6.1.1.4'
B 0.0013 0.0007 2.0545 23.2185 1.3326 1.0210 1.0979 60.3498 0.7068 0.1403 -0.1932 'International Tables Vol C 4.2.6.8 and 6.1.1.4'
N 0.0061 0.0033 12.2126 0.0057 3.1322 9.8933 2.0125 28.9975 1.1663 0.5826 -11.5290 'International Tables Vol C 4.2.6.8 and 6.1.1.4'
C 0.0033 0.0016 2.3100 20.8439 1.0200 10.2075 1.5886 0.5687 0.8650 51.6512 0.2156 'International Tables Vol C 4.2.6.8 and 6.1.1.4'
H 0.0000 0.0000 0.4930 10.5109 0.3229 26.1257 0.1402 3.1424 0.0408 57.7998 0.0030 'International Tables Vol C 4.2.6.8 and 6.1.1.4'
Cl 0.1484 0.1585 11.4604 0.0104 7.1964 1.1662 6.2556 18.5194 1.6455 47.7784 -9.5574 'International Tables Vol C 4.2.6.8 and 6.1.1.4'

loop_
_geom_angle_atom_site_label_1
_geom_angle_atom_site_label_2
_geom_angle_atom_site_label_3
_geom_angle
_geom_angle_publ_flag
B1 H3 Ir1 89(2) no
B1 H4 Ir1 94(2) no
H4 B1 H3 106(3) no
H4 B1 H5 110(3) no
H3 B1 H5 111(3) no
H4 B1 Ir1 52.2(19) no
H3 B1 Ir1 54.1(18) no
H5 B1 Ir1 124(2) no
H4 B1 N1 115.3(19) no
H3 B1 N1 107.7(18) no
H5 B1 N1 107(2) no
Ir1 B1 N1 129.2(2) yes
H9 B2 H8 112(3) no
H9 B2 N1 110(2) no
H8 B2 N1 111(2) no
H9 B2 N2 108(2) no
H8 B2 N2 108(2) no
N1 B2 N2 107.7(3) yes
H13 B3 H12 119(3) no
H13 B3 N2 108(2) no
H12 B3 N2 110(2) no
H13 B3 N3 105(2) no
H12 B3 N3 106(2) no
N2 B3 N3 107.6(3) yes
C46 B4 C52 102.7(2) yes
C46 B4 C58 112.2(3) yes
C52 B4 C58 113.1(3) yes
C46 B4 C64 110.5(3) yes
C52 B4 C64 115.4(3) yes
C58 B4 C64 103.2(3) yes
C11 C10 C15 110.5(3) yes
C11 C10 P1 110.7(2) yes
C15 C10 P1 111.6(2) yes
C11 C10 H101 106(2) no
C15 C10 H101 105(2) no
P1 C10 H101 113.4(20) no
C10 C11 C12 111.9(3) yes
C10 C11 H111 107(2) no
C12 C11 H111 107(2) no
C10 C11 H112 111(2) no
C12 C11 H112 108(2) no
H111 C11 H112 112(3) no
C11 C12 C13 110.1(3) yes
C11 C12 H121 109(2) no
C13 C12 H121 111(2) no
C11 C12 H122 112(2) no
C13 C12 H122 109(2) no
H121 C12 H122 106(3) no
C12 C13 C14 110.5(3) yes
C12 C13 H131 115(2) no
C14 C13 H131 110(2) no
C12 C13 H132 111(2) no
C14 C13 H132 108(2) no
H131 C13 H132 102(3) no
C13 C14 C15 111.3(3) yes
C13 C14 H141 111(2) no
C15 C14 H141 108(2) no
C13 C14 H142 109(2) no
C15 C14 H142 111(2) no
H141 C14 H142 106(3) no
C10 C15 C14 112.1(3) yes
C10 C15 H152 109(2) no
C14 C15 H152 111(2) no
C10 C15 H151 107(2) no
C14 C15 H151 111(2) no
H152 C15 H151 107(3) no
C17 C16 C21 110.3(3) yes
C17 C16 P1 114.4(2) yes
C21 C16 P1 115.7(2) yes
C17 C16 H161 104(2) no
C21 C16 H161 109(2) no
P1 C16 H161 102(2) no
C16 C17 C18 110.3(3) yes
C16 C17 H172 113(3) no
C18 C17 H172 110(3) no
C16 C17 H171 107(2) no
C18 C17 H171 107(2) no
H172 C17 H171 110(3) no
C17 C18 C19 111.4(3) yes
C17 C18 H182 112(2) no
C19 C18 H182 109(2) no
C17 C18 H181 108(3) no
C19 C18 H181 112(3) no
H182 C18 H181 105(3) no
C18 C19 C20 111.8(3) yes
C18 C19 H191 111(3) no
C20 C19 H191 108(3) no
C18 C19 H192 108(2) no
C20 C19 H192 109(2) no
H191 C19 H192 108(3) no
C19 C20 C21 111.4(3) yes
C19 C20 H201 110(3) no
C21 C20 H201 111(3) no
C19 C20 H202 115(2) no
C21 C20 H202 109(2) no
H201 C20 H202 100(3) no
C20 C21 C16 110.7(3) yes
C20 C21 H211 111(2) no
C16 C21 H211 111(2) no
C20 C21 H212 110(2) no
C16 C21 H212 112(2) no
H211 C21 H212 102(3) no
C23 C22 C27 109.0(3) yes
C23 C22 P1 113.2(2) yes
C27 C22 P1 118.6(2) yes
C23 C22 H221 107(2) no
C27 C22 H221 107(2) no
P1 C22 H221 101(2) no
C22 C23 C24 110.8(3) yes
C22 C23 H232 112(2) no
C24 C23 H232 108(2) no
C22 C23 H231 109(2) no
C24 C23 H231 110(2) no
H232 C23 H231 106(3) no
C23 C24 C25 110.9(3) yes
C23 C24 H241 111(3) no
C25 C24 H241 109(3) no
C23 C24 H242 108(2) no
C25 C24 H242 114(2) no
H241 C24 H242 105(3) no
C24 C25 C26 111.7(3) yes
C24 C25 H252 109(2) no
C26 C25 H252 111(2) no
C24 C25 H251 110(2) no
C26 C25 H251 107(2) no
H252 C25 H251 108(3) no
C25 C26 C27 112.1(3) yes
C25 C26 H262 112(2) no
C27 C26 H262 109(2) no
C25 C26 H261 108(2) no
C27 C26 H261 108(2) no
H262 C26 H261 108(3) no
C22 C27 C26 110.0(3) yes
C22 C27 H271 110(2) no
C26 C27 H271 110(2) no
C22 C27 H272 109(2) no
C26 C27 H272 111(2) no
H271 C27 H272 107(3) no
C29 C28 C33 108.8(3) yes
C29 C28 P2 119.7(2) yes
C33 C28 P2 114.2(2) yes
C29 C28 H281 105(2) no
C33 C28 H281 106(2) no
P2 C28 H281 102(2) no
C28 C29 C30 109.2(3) yes
C28 C29 H291 111(2) no
C30 C29 H291 110(2) no
C28 C29 H292 113(2) no
C30 C29 H292 108(2) no
H291 C29 H292 106(3) no
C29 C30 C31 113.1(3) yes
C29 C30 H301 110(3) no
C31 C30 H301 110(3) no
C29 C30 H302 108(2) no
C31 C30 H302 109(2) no
H301 C30 H302 107(3) no
C30 C31 C32 112.3(3) yes
C30 C31 H312 111(3) no
C32 C31 H312 107(3) no
C30 C31 H311 108(2) no
C32 C31 H311 112(2) no
H312 C31 H311 107(3) no
C31 C32 C33 111.6(3) yes
C31 C32 H321 108(2) no
C33 C32 H321 110(2) no
C31 C32 H322 111(2) no
C33 C32 H322 109(2) no
H321 C32 H322 107(3) no
C32 C33 C28 109.3(3) yes
C32 C33 H332 108(2) no
C28 C33 H332 110(2) no
C32 C33 H331 109(2) no
C28 C33 H331 111(2) no
H332 C33 H331 109(3) no
C35 C34 C39 111.1(3) yes
C35 C34 P2 114.9(2) yes
C39 C34 P2 114.2(2) yes
C35 C34 H341 107.7(19) no
C39 C34 H341 104.9(18) no
P2 C34 H341 103.1(18) no
C34 C35 C36 110.8(3) yes
C34 C35 H351 110(2) no
C36 C35 H351 110(2) no
C34 C35 H352 108(2) no
C36 C35 H352 110(2) no
H351 C35 H352 108(3) no
C35 C36 C37 111.6(3) yes
C35 C36 H362 108(2) no
C37 C36 H362 112(2) no
C35 C36 H361 111(2) no
C37 C36 H361 108(2) no
H362 C36 H361 106(3) no
C36 C37 C38 111.4(3) yes
C36 C37 H371 115(3) no
C38 C37 H371 109(3) no
C36 C37 H372 110(3) no
C38 C37 H372 108(3) no
H371 C37 H372 102(3) no
C37 C38 C39 111.1(3) yes
C37 C38 H381 110(3) no
C39 C38 H381 109(2) no
C37 C38 H382 110(3) no
C39 C38 H382 109(3) no
H381 C38 H382 109(4) no
C38 C39 C34 110.7(3) yes
C38 C39 H392 113(2) no
C34 C39 H392 113(2) no
C38 C39 H391 108(2) no
C34 C39 H391 109(2) no
H392 C39 H391 103(3) no
C41 C40 C45 109.6(3) yes
C41 C40 P2 113.0(2) yes
C45 C40 P2 111.9(2) yes
C41 C40 H401 111(2) no
C45 C40 H401 106(2) no
P2 C40 H401 106(2) no
C40 C41 C42 111.1(3) yes
C40 C41 H411 114(3) no
C42 C41 H411 107(3) no
C40 C41 H412 109(2) no
C42 C41 H412 109(2) no
H411 C41 H412 107(3) no
C41 C42 C43 111.4(4) yes
C41 C42 H422 111(3) no
C43 C42 H422 109(3) no
C41 C42 H421 109(3) no
C43 C42 H421 108(3) no
H422 C42 H421 108(4) no
C42 C43 C44 111.2(3) yes
C42 C43 H431 114(3) no
C44 C43 H431 106(3) no
C42 C43 H432 109(3) no
C44 C43 H432 108(3) no
H431 C43 H432 108(4) no
C43 C44 C45 111.0(3) yes
C43 C44 H442 112(3) no
C45 C44 H442 107(3) no
C43 C44 H441 109(3) no
C45 C44 H441 108(3) no
H442 C44 H441 110(4) no
C40 C45 C44 110.7(3) yes
C40 C45 H451 108(2) no
C44 C45 H451 113(2) no
C40 C45 H452 112(2) no
C44 C45 H452 110(2) no
H451 C45 H452 104(3) no
B4 C46 C47 122.0(3) yes
B4 C46 C51 121.4(3) yes
C47 C46 C51 116.4(3) yes
C46 C47 C48 121.2(3) yes
C46 C47 H471 120(2) no
C48 C47 H471 119(2) no
Cl1 C48 C47 118.8(3) yes
Cl1 C48 C49 118.7(2) yes
C47 C48 C49 122.5(3) yes
C48 C49 C50 116.0(3) yes
C48 C49 H491 122(2) no
C50 C49 H491 122(2) no
Cl2 C50 C49 117.8(2) yes
Cl2 C50 C51 119.4(2) yes
C49 C50 C51 122.9(3) yes
C46 C51 C50 121.0(3) yes
C46 C51 H511 119(2) no
C50 C51 H511 120(2) no
B4 C52 C53 122.0(3) yes
B4 C52 C57 120.8(3) yes
C53 C52 C57 116.5(3) yes
C52 C53 C54 121.0(3) yes
C52 C53 H531 120(2) no
C54 C53 H531 119(2) no
Cl3 C54 C53 119.2(3) yes
Cl3 C54 C55 118.7(3) yes
C53 C54 C55 122.1(3) yes
C54 C55 C56 116.7(3) yes
C54 C55 H551 118(2) no
C56 C55 H551 125(2) no
Cl4 C56 C55 118.0(3) yes
Cl4 C56 C57 119.4(3) yes
C55 C56 C57 122.6(3) yes
C52 C57 C56 121.1(3) yes
C52 C57 H571 122(2) no
C56 C57 H571 117(2) no
B4 C58 C59 120.5(3) yes
B4 C58 C63 122.6(3) yes
C59 C58 C63 116.2(3) yes
C58 C59 C60 121.1(3) yes
C58 C59 H591 119(2) no
C60 C59 H591 119(2) no
Cl5 C60 C59 118.6(3) yes
Cl5 C60 C61 119.0(3) yes
C59 C60 C61 122.3(3) yes
C60 C61 C62 116.7(3) yes
C60 C61 H611 124(3) no
C62 C61 H611 119(3) no
Cl6 C62 C61 118.7(3) yes
Cl6 C62 C63 119.2(3) yes
C61 C62 C63 122.1(4) yes
C58 C63 C62 121.5(3) yes
C58 C63 H631 124(2) no
C62 C63 H631 114(2) no
B4 C64 C65 124.3(3) yes
B4 C64 C69 119.1(3) yes
C65 C64 C69 116.3(3) yes
C64 C65 C66 120.4(3) yes
C64 C65 H651 122(2) no
C66 C65 H651 118(2) no
Cl8 C66 C65 118.7(3) yes
Cl8 C66 C67 118.1(3) yes
C65 C66 C67 123.2(3) yes
C66 C67 C68 116.7(3) yes
C66 C67 H671 123(2) no
C68 C67 H671 120(2) no
Cl7 C68 C67 118.8(3) yes
Cl7 C68 C69 119.7(3) yes
C67 C68 C69 121.5(3) yes
C64 C69 C68 121.8(3) yes
C64 C69 H691 120(2) no
C68 C69 H691 118(2) no
C72 C71 H711 114.3 no
C72 C71 H712 112.6 no
H711 C71 H712 102.2 no
C72 C71 H713 115.8 no
H711 C71 H713 105.4 no
H712 C71 H713 105.2 no
C71 C72 C73 110.54(7) yes
C71 C72 H721 107.4 no
C73 C72 H721 112.6 no
C71 C72 H722 105.2 no
C73 C72 H722 111.4 no
H721 C72 H722 109.4 no
C72 C73 C74 109.00(7) yes
C72 C73 H731 108.8 no
C74 C73 H731 110.2 no
C72 C73 H732 110.1 no
C74 C73 H732 110.7 no
H731 C73 H732 108.0 no
C73 C74 C75 110.55(7) yes
C73 C74 H741 110.0 no
C75 C74 H741 108.3 no
C73 C74 H742 109.9 no
C75 C74 H742 109.5 no
H741 C74 H742 108.5 no
C74 C75 H751 111.7 no
C74 C75 H752 113.5 no
H751 C75 H752 106.4 no
C74 C75 H753 111.9 no
H751 C75 H753 104.9 no
H752 C75 H753 108.0 no
C82 C81 H811 110.3 no
C82 C81 H812 111.4 no
H811 C81 H812 106.7 no
C82 C81 H813 111.9 no
H811 C81 H813 106.9 no
H812 C81 H813 109.3 no
C81 C82 C83 93.09(7) yes
C81 C82 H821 114.3 no
C83 C82 H821 114.0 no
C81 C82 H822 113.6 no
C83 C82 H822 113.2 no
H821 C82 H822 108.2 no
C82 C83 C84 96.07(7) yes
C82 C83 H831 112.8 no
C84 C83 H831 112.5 no
C82 C83 H832 113.5 no
C84 C83 H832 113.1 no
H831 C83 H832 108.6 no
C83 C84 C85 93.03(7) yes
C83 C84 H841 114.2 no
C85 C84 H841 113.5 no
C83 C84 H842 113.8 no
C85 C84 H842 112.7 no
H841 C84 H842 109.0 no
C84 C85 H851 111.2 no
C84 C85 H852 111.6 no
H851 C85 H852 106.0 no
C84 C85 H853 112.5 no
H851 C85 H853 106.9 no
H852 C85 H853 108.4 no
H4 Ir1 H3 70.6(19) no
H4 Ir1 B1 33.6(13) no
H3 Ir1 B1 37.0(13) no
H4 Ir1 H2 104(2) no
H3 Ir1 H2 174(2) no
B1 Ir1 H2 137.6(16) no
H4 Ir1 H1 178(2) no
H3 Ir1 H1 107(2) no
B1 Ir1 H1 144.2(17) no
H2 Ir1 H1 78(2) no
H4 Ir1 P2 99.9(13) no
H3 Ir1 P2 103.8(13) no
B1 Ir1 P2 105.29(10) yes
H2 Ir1 P2 77.8(17) no
H1 Ir1 P2 80.7(17) no
H4 Ir1 P1 96.2(13) no
H3 Ir1 P1 91.6(13) no
B1 Ir1 P1 94.08(10) yes
H2 Ir1 P1 88.0(17) no
H1 Ir1 P1 83.6(17) no
P2 Ir1 P1 160.64(3) yes
C28 P2 C40 103.25(14) yes
C28 P2 C34 109.58(14) yes
C40 P2 C34 102.82(14) yes
C28 P2 Ir1 107.39(10) yes
C40 P2 Ir1 115.49(10) yes
C34 P2 Ir1 117.36(10) yes
C22 P1 C10 103.83(14) yes
C22 P1 C16 109.16(14) yes
C10 P1 C16 103.31(14) yes
C22 P1 Ir1 109.16(10) yes
C10 P1 Ir1 114.08(10) yes
C16 P1 Ir1 116.45(11) yes
B2 N1 H7 110(2) no
B2 N1 B1 113.3(3) yes
H7 N1 B1 110(2) no
B2 N1 H6 107(3) no
H7 N1 H6 106(4) no
B1 N1 H6 111(3) no
B2 N2 B3 117.7(3) yes
B2 N2 H11 107(3) no
B3 N2 H11 111(3) no
B2 N2 H10 110(3) no
B3 N2 H10 107(3) no
H11 N2 H10 104(4) no
B3 N3 H14 104(3) no
B3 N3 H15 113(3) no
H14 N3 H15 112(4) no
B3 N3 H16 112(4) no
H14 N3 H16 108(4) no
H15 N3 H16 108(5) no

loop_
_geom_bond_atom_site_label_1
_geom_bond_atom_site_label_2
_geom_bond_distance
_geom_bond_publ_flag
H1 Ir1 1.38(4) no
H2 Ir1 1.40(4) no
H3 B1 1.32(4) no
H3 Ir1 1.78(4) no
H4 B1 1.22(4) no
H4 Ir1 1.74(4) no
H5 B1 1.13(4) no
H6 N1 0.87(4) no
H7 N1 0.99(4) no
H8 B2 1.06(4) no
H9 B2 1.08(4) no
H10 N2 0.86(5) no
H11 N2 0.95(4) no
H12 B3 1.09(4) no
H13 B3 1.10(4) no
H14 N3 0.91(5) no
H15 N3 0.86(5) no
H16 N3 0.77(5) no
B1 Ir1 2.198(3) yes
B1 N1 1.556(4) yes
B2 N1 1.601(5) yes
B2 N2 1.586(5) yes
B3 N2 1.577(5) yes
B3 N3 1.574(5) yes
B4 C46 1.648(5) yes
B4 C52 1.641(5) yes
B4 C58 1.638(5) yes
B4 C64 1.641(5) yes
Cl1 C48 1.753(3) yes
Cl2 C50 1.755(3) yes
Cl3 C54 1.748(3) yes
Cl4 C56 1.754(3) yes
Cl5 C60 1.751(4) yes
Cl6 C62 1.753(4) yes
Cl7 C68 1.740(4) yes
Cl8 C66 1.756(3) yes
C10 C11 1.538(4) yes
C10 C15 1.536(4) yes
C10 P1 1.854(3) yes
C10 H101 0.97(4) no
C11 C12 1.524(4) yes
C11 H111 0.94(4) no
C11 H112 0.98(4) no
C12 C13 1.517(5) yes
C12 H121 1.00(4) no
C12 H122 0.96(4) no
C13 C14 1.522(5) yes
C13 H131 0.95(4) no
C13 H132 1.00(4) no
C14 C15 1.530(5) yes
C14 H141 0.92(4) no
C14 H142 1.04(4) no
C15 H152 0.95(4) no
C15 H151 0.98(4) no
C16 C17 1.534(5) yes
C16 C21 1.529(5) yes
C16 P1 1.849(3) yes
C16 H161 0.92(4) no
C17 C18 1.530(5) yes
C17 H172 0.89(4) no
C17 H171 1.03(4) no
C18 C19 1.513(6) yes
C18 H182 1.02(4) no
C18 H181 0.94(4) no
C19 C20 1.518(6) yes
C19 H191 0.96(4) no
C19 H192 1.00(4) no
C20 C21 1.530(5) yes
C20 H201 0.95(4) no
C20 H202 1.00(4) no
C21 H211 0.99(4) no
C21 H212 1.06(4) no
C22 C23 1.534(4) yes
C22 C27 1.533(4) yes
C22 P1 1.863(3) yes
C22 H221 0.92(4) no
C23 C24 1.528(5) yes
C23 H232 0.91(4) no
C23 H231 1.02(4) no
C24 C25 1.526(5) yes
C24 H241 0.91(4) no
C24 H242 0.98(4) no
C25 C26 1.522(5) yes
C25 H252 0.97(4) no
C25 H251 0.97(4) no
C26 C27 1.533(4) yes
C26 H262 1.02(4) no
C26 H261 1.01(4) no
C27 H271 0.94(4) no
C27 H272 1.00(4) no
C28 C29 1.539(4) yes
C28 C33 1.537(4) yes
C28 P2 1.869(3) yes
C28 H281 0.97(4) no
C29 C30 1.531(5) yes
C29 H291 0.94(4) no
C29 H292 0.98(4) no
C30 C31 1.519(6) yes
C30 H301 0.92(4) no
C30 H302 0.96(4) no
C31 C32 1.517(6) yes
C31 H312 0.96(4) no
C31 H311 1.01(4) no
C32 C33 1.537(5) yes
C32 H321 1.00(4) no
C32 H322 0.95(4) no
C33 H332 0.93(4) no
C33 H331 1.01(4) no
C34 C35 1.530(4) yes
C34 C39 1.527(5) yes
C34 P2 1.853(3) yes
C34 H341 1.06(3) no
C35 C36 1.527(4) yes
C35 H351 1.02(4) no
C35 H352 0.95(4) no
C36 C37 1.514(5) yes
C36 H362 0.96(4) no
C36 H361 0.97(4) no
C37 C38 1.524(6) yes
C37 H371 0.94(4) no
C37 H372 0.94(4) no
C38 C39 1.535(5) yes
C38 H381 0.98(4) no
C38 H382 0.95(4) no
C39 H392 0.98(4) no
C39 H391 1.01(4) no
C40 C41 1.532(4) yes
C40 C45 1.534(4) yes
C40 P2 1.855(3) yes
C40 H401 0.97(4) no
C41 C42 1.538(5) yes
C41 H411 0.90(4) no
C41 H412 1.05(4) no
C42 C43 1.505(6) yes
C42 H422 0.98(5) no
C42 H421 1.01(5) no
C43 C44 1.525(6) yes
C43 H431 0.88(5) no
C43 H432 0.97(5) no
C44 C45 1.533(5) yes
C44 H442 0.98(5) no
C44 H441 0.94(5) no
C45 H451 1.01(4) no
C45 H452 0.97(4) no
C46 C47 1.398(4) yes
C46 C51 1.403(4) yes
C47 C48 1.381(4) yes
C47 H471 0.86(4) no
C48 C49 1.387(5) yes
C49 C50 1.382(5) yes
C49 H491 1.01(4) no
C50 C51 1.377(4) yes
C51 H511 0.93(4) no
C52 C53 1.406(4) yes
C52 C57 1.400(4) yes
C53 C54 1.386(5) yes
C53 H531 0.94(4) no
C54 C55 1.384(5) yes
C55 C56 1.380(5) yes
C55 H551 0.92(4) no
C56 C57 1.378(5) yes
C57 H571 0.95(4) no
C58 C59 1.399(5) yes
C58 C63 1.399(5) yes
C59 C60 1.392(5) yes
C59 H591 0.96(4) no
C60 C61 1.376(6) yes
C61 C62 1.383(5) yes
C61 H611 0.95(4) no
C62 C63 1.383(5) yes
C63 H631 0.93(4) no
C64 C65 1.401(4) yes
C64 C69 1.408(5) yes
C65 C66 1.396(5) yes
C65 H651 1.00(4) no
C66 C67 1.375(5) yes
C67 C68 1.389(5) yes
C67 H671 0.92(4) no
C68 C69 1.390(5) yes
C69 H691 0.89(4) no
C71 C72 1.588(7) yes
C71 H711 0.996 no
C71 H712 0.998 no
C71 H713 0.954 no
C72 C73 1.442(6) yes
C72 H721 0.946 no
C72 H722 0.955 no
C73 C74 1.450(6) yes
C73 H731 0.965 no
C73 H732 0.952 no
C74 C75 1.630(6) yes
C74 H741 0.960 no
C74 H742 0.952 no
C75 H751 0.988 no
C75 H752 0.949 no
C75 H753 0.969 no
C81 C82 1.544(6) yes
C81 H811 0.981 no
C81 H812 0.952 no
C81 H813 0.950 no
C82 C83 1.633(6) yes
C82 H821 0.954 no
C82 H822 0.962 no
C83 C84 1.614(6) yes
C83 H831 0.959 no
C83 H832 0.952 no
C84 C85 1.536(7) yes
C84 H841 0.950 no
C84 H842 0.955 no
C85 H851 0.980 no
C85 H852 0.962 no
C85 H853 0.951 no
Ir1 P2 2.3188(7) yes
Ir1 P1 2.3182(8) yes
